data_4086603
loop_
_publ_author_name
'Robinson, Thomas P.'
'Johnson, Andrew L.'
'Raithby, Paul R.'
'Kociok-Kohn, Gabriele'

_publ_section_title
;
 N-Heterocyclic Carbene Adducts of Molybdenum Tetracarboxylate Complexes
;
_journal_issue 15
_journal_name_full Organometallics
_journal_page_first 2494
_journal_paper_doi 10.1021/acs.organomet.6b00386
_journal_volume 35
_journal_year 2016
_chemical_formula_sum 'C30 H40 F12 Mo2 N4 O8'
_chemical_formula_weight 1004.54
_chemical_name_systematic
;
 ?
;
_space_group_crystal_system monoclinic
_space_group_IT_number 14
_space_group_name_Hall '-P 2yn'
_space_group_name_H-M_alt 'P 1 21/n 1'
_symmetry_space_group_name_Hall '-P 2yn'
_symmetry_space_group_name_H-M 'P 1 21/n 1'
_atom_sites_solution_hydrogens geom
_audit_creation_method SHELXL-2013
_cell_angle_alpha 90
_cell_angle_beta 91.3730(10)
_cell_angle_gamma 90
_cell_formula_units_Z 2
_cell_length_a 9.8400(2)
_cell_length_b 12.2550(3)
_cell_length_c 16.1040(2)
_cell_measurement_reflns_used 30529
_cell_measurement_temperature 150(2)
_cell_measurement_theta_max 31.017
_cell_measurement_theta_min 7.929
_cell_volume 1941.41(7)
_computing_cell_refinement 'HKL Scalepack (Otwinowski & Minor, 1997)'
_computing_data_collection 'Collect (Nonius BV, 1997-2000)'
_computing_data_reduction
;
 DENZO-SCALEPACK Z. Otwinowski and W. Minor, " 
 Processing of X-ray Diffraction Data Collected in Oscillation Mode ", 
 Methods in Enzymology, Volume 276: Macromolecular Crystallography, 
 part A, p.307-326, 1997,C.W. Carter, Jr. & R. M. Sweet, Eds., Academic Press.
;
_computing_molecular_graphics 'ORTEP3 for Windows - Farrugia, L. J. J. Appl. Crystallogr. 1997, 30, 565'
_computing_publication_material
;
 'SHELXL-2013 (Sheldrick, 2013)
;
_computing_structure_refinement
;
 SHELXL-2013 (Sheldrick, 2013)
 Sheldrick GM (2008) Acta Crystallogr A64:112--122 and 
 C. B. H\"ubschle, G. M. Sheldrick and B. Dittrich
 ShelXle: a Qt graphical user interface for SHELXL
 J. Appl. Cryst., 44, (2011) 1281-1284.
;
_computing_structure_solution
; 
 SIR97- Altomare A., Burla M.C., Camalli M., Cascarano G.L., Giacovazzo C. , 
 Guagliardi A., Moliterni A.G.G., Polidori G.,Spagna R. 
 (1999) J. Appl. Cryst. 32, 115-119
;
_diffrn_ambient_temperature 150(2)
_diffrn_measured_fraction_theta_full 0.963
_diffrn_measured_fraction_theta_max 0.979
_diffrn_measurement_device_type 'Nonius Kappa CCD'
_diffrn_measurement_method '\f and \w scans'
_diffrn_radiation_monochromator graphite
_diffrn_radiation_source 'fine-focus sealed tube'
_diffrn_radiation_type MoK\a
_diffrn_radiation_wavelength 0.71073
_diffrn_reflns_av_R_equivalents 0.0298
_diffrn_reflns_av_unetI/netI 0.0206
_diffrn_reflns_Laue_measured_fraction_full 0.963
_diffrn_reflns_Laue_measured_fraction_max 0.979
_diffrn_reflns_limit_h_max 14
_diffrn_reflns_limit_h_min -14
_diffrn_reflns_limit_k_max 17
_diffrn_reflns_limit_k_min -17
_diffrn_reflns_limit_l_max 23
_diffrn_reflns_limit_l_min -23
_diffrn_reflns_number 30529
_diffrn_reflns_point_group_measured_fraction_full 0.963
_diffrn_reflns_point_group_measured_fraction_max 0.979
_diffrn_reflns_theta_full 25.000
_diffrn_reflns_theta_max 31.017
_diffrn_reflns_theta_min 7.929
_exptl_absorpt_coefficient_mu 0.755
_exptl_absorpt_correction_T_max 0.694
_exptl_absorpt_correction_T_min 0.685
_exptl_absorpt_correction_type multi-scan
_exptl_absorpt_process_details
;
multi-scan from symmetry-related measurements 
 Sortav (Blessing 1995)
;
_exptl_crystal_colour red
_exptl_crystal_density_diffrn 1.718
_exptl_crystal_density_method none
_exptl_crystal_description block
_exptl_crystal_F_000 1008
_exptl_crystal_size_max 0.500
_exptl_crystal_size_mid 0.380
_exptl_crystal_size_min 0.380
_refine_diff_density_max 1.213
_refine_diff_density_min -1.259
_refine_diff_density_rms 0.087
_refine_ls_extinction_method none
_refine_ls_goodness_of_fit_ref 1.045
_refine_ls_hydrogen_treatment constr
_refine_ls_matrix_type full
_refine_ls_number_parameters 255
_refine_ls_number_reflns 6069
_refine_ls_number_restraints 0
_refine_ls_restrained_S_all 1.045
_refine_ls_R_factor_all 0.0363
_refine_ls_R_factor_gt 0.0321
_refine_ls_shift/su_max 0.000
_refine_ls_shift/su_mean 0.000
_refine_ls_structure_factor_coef Fsqd
_refine_ls_weighting_details 'w=1/[\s^2^(Fo^2^)+(0.0398P)^2^+2.5724P] where P=(Fo^2^+2Fc^2^)/3'
_refine_ls_weighting_scheme calc
_refine_ls_wR_factor_gt 0.0810
_refine_ls_wR_factor_ref 0.0838
_reflns_Friedel_coverage 0.000
_reflns_number_gt 5506
_reflns_number_total 6069
_reflns_threshold_expression 'I > 2\s(I)'
_cod_data_source_file om6b00386_si_002.cif
_cod_data_source_block '[Mo2(OTFA)4](L4)2_(1d)'
_cod_depositor_comments 'Adding full bibliography for 4086597--4086604.cif.'
_cod_database_code 4086603
_shelx_space_group_comment
;
The symmetry employed for this shelxl refinement is uniquely defined
by the following loop, which should always be used as a source of
symmetry information in preference to the above space-group names.
They are only intended as comments.
;
_shelx_estimated_absorpt_t_min 0.704
_shelx_estimated_absorpt_t_max 0.762
_shelxl_version_number 2013-4

loop_
_space_group_symop_operation_xyz
'x, y, z'
'-x+1/2, y+1/2, -z+1/2'
'-x, -y, -z'
'x-1/2, -y-1/2, z-1/2'

loop_
_atom_site_label
_atom_site_type_symbol
_atom_site_fract_x
_atom_site_fract_y
_atom_site_fract_z
_atom_site_U_iso_or_equiv
_atom_site_adp_type
_atom_site_occupancy
_atom_site_site_symmetry_order
_atom_site_calc_flag
_atom_site_refinement_flags_posn
_atom_site_refinement_flags_adp
Mo1 Mo 0.08251(2) -0.01835(2) -0.03879(2) 0.01466(5) Uani 1 1 d . .
O1 O 0.13656(14) 0.15051(11) -0.04305(8) 0.0196(2) Uani 1 1 d . .
O2 O -0.04076(14) 0.18728(11) 0.03701(8) 0.0197(2) Uani 1 1 d . .
O3 O 0.25503(14) -0.06362(12) 0.03904(9) 0.0226(3) Uani 1 1 d . .
O4 O 0.32847(17) -0.13643(16) -0.07918(10) 0.0340(3) Uani 1 1 d . .
C31 C 0.05817(18) 0.21455(15) -0.00628(11) 0.0192(3) Uani 1 1 d . .
C32 C 0.0816(2) 0.33716(16) -0.01800(13) 0.0254(4) Uani 1 1 d . .
C41 C 0.33704(19) -0.11799(16) -0.00469(13) 0.0229(3) Uani 1 1 d . .
C42 C 0.4608(2) -0.16239(18) 0.04511(16) 0.0310(4) Uani 1 1 d . .
F1 F 0.21294(16) 0.36142(12) -0.01978(12) 0.0461(4) Uani 1 1 d . .
F2 F 0.02512(17) 0.36945(12) -0.08993(9) 0.0383(3) Uani 1 1 d . .
F3 F 0.02783(18) 0.39544(11) 0.04206(10) 0.0404(3) Uani 1 1 d . .
F4 F 0.5305(4) -0.2321(3) 0.0046(2) 0.151(2) Uani 1 1 d . .
F5 F 0.54636(18) -0.08362(17) 0.06545(14) 0.0595(5) Uani 1 1 d . .
F6 F 0.4296(2) -0.2028(3) 0.1176(2) 0.1134(14) Uani 1 1 d . .
C1 C 0.00221(18) -0.00737(15) -0.17020(11) 0.0176(3) Uani 1 1 d . .
N1 N 0.07650(16) 0.03910(14) -0.23152(10) 0.0202(3) Uani 1 1 d . .
N2 N -0.11019(16) -0.04841(14) -0.21050(10) 0.0197(3) Uani 1 1 d . .
C2 C 0.0105(2) 0.02875(17) -0.30846(12) 0.0254(4) Uani 1 1 d . .
C3 C -0.1063(2) -0.02647(17) -0.29538(12) 0.0246(4) Uani 1 1 d . .
C4 C 0.0605(3) 0.0721(3) -0.38908(14) 0.0414(6) Uani 1 1 d . .
H4A H 0.1365 0.0273 -0.4076 0.062 Uiso 1 1 calc R U
H4B H 0.0910 0.1477 -0.3815 0.062 Uiso 1 1 calc R U
H4C H -0.0134 0.0698 -0.4310 0.062 Uiso 1 1 calc R U
C5 C -0.2149(3) -0.0565(2) -0.35808(14) 0.0344(5) Uani 1 1 d . .
H5A H -0.2937 -0.0086 -0.3515 0.052 Uiso 1 1 calc R U
H5B H -0.2423 -0.1325 -0.3496 0.052 Uiso 1 1 calc R U
H5C H -0.1798 -0.0480 -0.4141 0.052 Uiso 1 1 calc R U
C11 C 0.21371(19) 0.08652(16) -0.21722(11) 0.0211(3) Uani 1 1 d . .
H11 H 0.2371 0.0750 -0.1571 0.025 Uiso 1 1 calc R U
C12 C 0.3212(2) 0.0258(2) -0.26592(15) 0.0333(5) Uani 1 1 d . .
H12A H 0.3152 -0.0525 -0.2543 0.050 Uiso 1 1 calc R U
H12B H 0.4117 0.0526 -0.2493 0.050 Uiso 1 1 calc R U
H12C H 0.3058 0.0385 -0.3255 0.050 Uiso 1 1 calc R U
C13 C 0.2156(3) 0.20932(19) -0.23155(15) 0.0322(4) Uani 1 1 d . .
H13A H 0.1447 0.2438 -0.1988 0.048 Uiso 1 1 calc R U
H13B H 0.1987 0.2246 -0.2906 0.048 Uiso 1 1 calc R U
H13C H 0.3046 0.2386 -0.2144 0.048 Uiso 1 1 calc R U
C21 C -0.2116(2) -0.11804(17) -0.17000(12) 0.0238(4) Uani 1 1 d . .
H21 H -0.1960 -0.1098 -0.1087 0.029 Uiso 1 1 calc R U
C22 C -0.1880(3) -0.23814(19) -0.19034(15) 0.0344(5) Uani 1 1 d . .
H22A H -0.0932 -0.2573 -0.1771 0.052 Uiso 1 1 calc R U
H22B H -0.2070 -0.2507 -0.2496 0.052 Uiso 1 1 calc R U
H22C H -0.2485 -0.2835 -0.1574 0.052 Uiso 1 1 calc R U
C23 C -0.3577(2) -0.0820(3) -0.18882(16) 0.0384(6) Uani 1 1 d . .
H23A H -0.3677 -0.0047 -0.1748 0.058 Uiso 1 1 calc R U
H23B H -0.4201 -0.1255 -0.1557 0.058 Uiso 1 1 calc R U
H23C H -0.3791 -0.0927 -0.2480 0.058 Uiso 1 1 calc R U

loop_
_atom_site_aniso_label
_atom_site_aniso_U_11
_atom_site_aniso_U_22
_atom_site_aniso_U_33
_atom_site_aniso_U_23
_atom_site_aniso_U_13
_atom_site_aniso_U_12
Mo1 0.01507(8) 0.01509(8) 0.01380(8) -0.00115(4) -0.00020(5) -0.00014(5)
O1 0.0209(6) 0.0184(6) 0.0194(6) -0.0008(4) 0.0001(4) -0.0015(5)
O2 0.0204(6) 0.0175(6) 0.0212(6) -0.0019(5) -0.0005(4) 0.0006(5)
O3 0.0193(6) 0.0242(7) 0.0241(6) -0.0039(5) -0.0037(5) 0.0029(5)
O4 0.0286(7) 0.0458(10) 0.0277(7) -0.0079(7) 0.0011(6) 0.0010(7)
C31 0.0208(8) 0.0164(7) 0.0201(7) -0.0005(6) -0.0028(6) -0.0012(6)
C32 0.0300(9) 0.0174(8) 0.0287(9) 0.0009(7) -0.0009(7) -0.0013(7)
C41 0.0176(7) 0.0221(8) 0.0289(9) -0.0020(7) -0.0029(6) -0.0004(6)
C42 0.0231(9) 0.0261(10) 0.0434(12) -0.0020(8) -0.0082(8) 0.0043(7)
F1 0.0319(7) 0.0248(7) 0.0814(12) 0.0040(7) -0.0017(7) -0.0100(6)
F2 0.0548(9) 0.0253(6) 0.0343(7) 0.0082(5) -0.0070(6) 0.0053(6)
F3 0.0645(10) 0.0177(6) 0.0394(8) -0.0055(5) 0.0100(7) 0.0003(6)
F4 0.121(2) 0.169(3) 0.159(3) -0.130(3) -0.100(2) 0.121(2)
F5 0.0369(8) 0.0539(11) 0.0860(14) 0.0120(10) -0.0305(9) -0.0101(8)
F6 0.0410(10) 0.159(3) 0.139(2) 0.122(2) -0.0139(13) -0.0037(14)
C1 0.0168(7) 0.0189(7) 0.0170(7) -0.0009(6) -0.0016(6) 0.0017(6)
N1 0.0215(7) 0.0231(7) 0.0159(6) 0.0018(5) -0.0014(5) 0.0012(6)
N2 0.0196(7) 0.0212(7) 0.0183(7) -0.0021(5) -0.0035(5) 0.0019(5)
C2 0.0298(9) 0.0289(10) 0.0173(8) 0.0025(7) -0.0041(7) 0.0015(7)
C3 0.0273(9) 0.0278(10) 0.0184(8) 0.0007(6) -0.0058(7) 0.0028(7)
C4 0.0503(14) 0.0538(16) 0.0198(9) 0.0116(10) -0.0051(9) -0.0098(12)
C5 0.0359(11) 0.0406(12) 0.0260(10) 0.0012(9) -0.0139(8) -0.0020(10)
C11 0.0212(8) 0.0232(8) 0.0189(8) 0.0013(6) 0.0012(6) -0.0005(6)
C12 0.0272(10) 0.0414(13) 0.0314(11) -0.0038(9) 0.0068(8) 0.0052(9)
C13 0.0410(12) 0.0239(10) 0.0316(10) 0.0037(8) 0.0001(9) -0.0046(8)
C21 0.0216(8) 0.0282(9) 0.0216(8) -0.0060(7) -0.0007(6) -0.0029(7)
C22 0.0481(13) 0.0261(10) 0.0289(10) -0.0032(8) -0.0036(9) -0.0066(9)
C23 0.0185(9) 0.0619(17) 0.0347(11) -0.0181(11) -0.0023(8) -0.0007(9)

loop_
_atom_type_symbol
_atom_type_description
_atom_type_scat_dispersion_real
_atom_type_scat_dispersion_imag
_atom_type_scat_source
C C 0.0033 0.0016 'International Tables Vol C Tables 4.2.6.8 and 6.1.1.4'
H H 0.0000 0.0000 'International Tables Vol C Tables 4.2.6.8 and 6.1.1.4'
F F 0.0171 0.0103 'International Tables Vol C Tables 4.2.6.8 and 6.1.1.4'
Mo Mo -1.6832 0.6857 'International Tables Vol C Tables 4.2.6.8 and 6.1.1.4'
N N 0.0061 0.0033 'International Tables Vol C Tables 4.2.6.8 and 6.1.1.4'
O O 0.0106 0.0060 'International Tables Vol C Tables 4.2.6.8 and 6.1.1.4'

loop_
_geom_angle_atom_site_label_1
_geom_angle_atom_site_label_2
_geom_angle_atom_site_label_3
_geom_angle
_geom_angle_site_symmetry_1
_geom_angle_site_symmetry_3
O2 Mo1 Mo1 92.75(4) 3 3
O2 Mo1 O1 176.62(5) 3 .
Mo1 Mo1 O1 90.47(4) 3 .
O2 Mo1 O3 83.72(5) 3 .
Mo1 Mo1 O3 108.37(4) 3 .
O1 Mo1 O3 94.28(5) . .
O2 Mo1 C1 90.42(6) 3 .
Mo1 Mo1 C1 106.59(5) 3 .
O1 Mo1 C1 89.65(6) . .
O3 Mo1 C1 144.77(6) . .
C31 O1 Mo1 115.64(12) . .
C31 O2 Mo1 114.97(12) . 3
C41 O3 Mo1 108.29(12) . .
O2 C31 O1 125.95(17) . .
O2 C31 C32 116.74(17) . .
O1 C31 C32 117.26(17) . .
F3 C32 F1 107.54(18) . .
F3 C32 F2 108.04(17) . .
F1 C32 F2 107.49(19) . .
F3 C32 C31 112.06(17) . .
F1 C32 C31 111.81(17) . .
F2 C32 C31 109.73(16) . .
O4 C41 O3 127.64(19) . .
O4 C41 C42 118.74(19) . .
O3 C41 C42 113.62(18) . .
F4 C42 F6 109.9(3) . .
F4 C42 F5 105.6(3) . .
F6 C42 F5 102.6(2) . .
F4 C42 C41 113.3(2) . .
F6 C42 C41 113.4(2) . .
F5 C42 C41 111.28(18) . .
N2 C1 N1 104.56(15) . .
N2 C1 Mo1 133.55(13) . .
N1 C1 Mo1 121.58(12) . .
C1 N1 C2 111.05(16) . .
C1 N1 C11 123.49(15) . .
C2 N1 C11 125.32(16) . .
C1 N2 C3 110.74(16) . .
C1 N2 C21 123.47(15) . .
C3 N2 C21 125.37(16) . .
C3 C2 N1 106.67(17) . .
C3 C2 C4 127.57(19) . .
N1 C2 C4 125.8(2) . .
C2 C3 N2 106.97(17) . .
C2 C3 C5 127.74(19) . .
N2 C3 C5 125.3(2) . .
C2 C4 H4A 109.5 . .
C2 C4 H4B 109.5 . .
H4A C4 H4B 109.5 . .
C2 C4 H4C 109.5 . .
H4A C4 H4C 109.5 . .
H4B C4 H4C 109.5 . .
C3 C5 H5A 109.5 . .
C3 C5 H5B 109.5 . .
H5A C5 H5B 109.5 . .
C3 C5 H5C 109.5 . .
H5A C5 H5C 109.5 . .
H5B C5 H5C 109.5 . .
N1 C11 C13 112.23(16) . .
N1 C11 C12 111.66(17) . .
C13 C11 C12 113.12(18) . .
N1 C11 H11 106.4 . .
C13 C11 H11 106.4 . .
C12 C11 H11 106.4 . .
C11 C12 H12A 109.5 . .
C11 C12 H12B 109.5 . .
H12A C12 H12B 109.5 . .
C11 C12 H12C 109.5 . .
H12A C12 H12C 109.5 . .
H12B C12 H12C 109.5 . .
C11 C13 H13A 109.5 . .
C11 C13 H13B 109.5 . .
H13A C13 H13B 109.5 . .
C11 C13 H13C 109.5 . .
H13A C13 H13C 109.5 . .
H13B C13 H13C 109.5 . .
N2 C21 C23 112.84(19) . .
N2 C21 C22 110.73(17) . .
C23 C21 C22 112.57(19) . .
N2 C21 H21 106.7 . .
C23 C21 H21 106.7 . .
C22 C21 H21 106.7 . .
C21 C22 H22A 109.5 . .
C21 C22 H22B 109.5 . .
H22A C22 H22B 109.5 . .
C21 C22 H22C 109.5 . .
H22A C22 H22C 109.5 . .
H22B C22 H22C 109.5 . .
C21 C23 H23A 109.5 . .
C21 C23 H23B 109.5 . .
H23A C23 H23B 109.5 . .
C21 C23 H23C 109.5 . .
H23A C23 H23C 109.5 . .
H23B C23 H23C 109.5 . .

loop_
_geom_bond_atom_site_label_1
_geom_bond_atom_site_label_2
_geom_bond_distance
_geom_bond_site_symmetry_2
Mo1 O2 2.1109(14) 3
Mo1 Mo1 2.1205(3) 3
Mo1 O1 2.1382(13) .
Mo1 O3 2.1584(13) .
Mo1 C1 2.2452(17) .
O1 C31 1.258(2) .
O2 C31 1.256(2) .
O2 Mo1 2.1108(14) 3
O3 C41 1.272(2) .
O4 C41 1.222(3) .
C31 C32 1.532(3) .
C32 F3 1.323(3) .
C32 F1 1.328(3) .
C32 F2 1.333(2) .
C41 C42 1.541(3) .
C42 F4 1.284(3) .
C42 F6 1.312(3) .
C42 F5 1.317(3) .
C1 N2 1.365(2) .
C1 N1 1.367(2) .
N1 C2 1.391(2) .
N1 C11 1.483(2) .
N2 C3 1.394(2) .
N2 C21 1.477(3) .
C2 C3 1.355(3) .
C2 C4 1.497(3) .
C3 C5 1.498(3) .
C4 H4A 0.9800 .
C4 H4B 0.9800 .
C4 H4C 0.9800 .
C5 H5A 0.9800 .
C5 H5B 0.9800 .
C5 H5C 0.9800 .
C11 C13 1.523(3) .
C11 C12 1.525(3) .
C11 H11 1.0000 .
C12 H12A 0.9800 .
C12 H12B 0.9800 .
C12 H12C 0.9800 .
C13 H13A 0.9800 .
C13 H13B 0.9800 .
C13 H13C 0.9800 .
C21 C23 1.527(3) .
C21 C22 1.527(3) .
C21 H21 1.0000 .
C22 H22A 0.9800 .
C22 H22B 0.9800 .
C22 H22C 0.9800 .
C23 H23A 0.9800 .
C23 H23B 0.9800 .
C23 H23C 0.9800 .

loop_
_geom_torsion_atom_site_label_1
_geom_torsion_atom_site_label_2
_geom_torsion_atom_site_label_3
_geom_torsion_atom_site_label_4
_geom_torsion
_geom_torsion_site_symmetry_1
Mo1 O2 C31 O1 -4.6(2) 3
Mo1 O2 C31 C32 172.79(12) 3
Mo1 O1 C31 O2 5.7(2) .
Mo1 O1 C31 C32 -171.66(12) .
O2 C31 C32 F3 23.4(2) .
O1 C31 C32 F3 -158.99(17) .
O2 C31 C32 F1 144.20(19) .
O1 C31 C32 F1 -38.2(2) .
O2 C31 C32 F2 -96.6(2) .
O1 C31 C32 F2 81.0(2) .
Mo1 O3 C41 O4 5.0(3) .
Mo1 O3 C41 C42 -176.01(14) .
O4 C41 C42 F4 -12.1(4) .
O3 C41 C42 F4 168.7(3) .
O4 C41 C42 F6 -138.3(3) .
O3 C41 C42 F6 42.5(3) .
O4 C41 C42 F5 106.6(3) .
O3 C41 C42 F5 -72.5(3) .
N2 C1 N1 C2 1.0(2) .
Mo1 C1 N1 C2 175.30(13) .
N2 C1 N1 C11 -174.90(16) .
Mo1 C1 N1 C11 -0.6(2) .
N1 C1 N2 C3 -0.7(2) .
Mo1 C1 N2 C3 -174.07(14) .
N1 C1 N2 C21 172.22(17) .
Mo1 C1 N2 C21 -1.1(3) .
C1 N1 C2 C3 -0.8(2) .
C11 N1 C2 C3 174.92(18) .
C1 N1 C2 C4 178.6(2) .
C11 N1 C2 C4 -5.7(3) .
N1 C2 C3 N2 0.4(2) .
C4 C2 C3 N2 -179.0(2) .
N1 C2 C3 C5 178.6(2) .
C4 C2 C3 C5 -0.8(4) .
C1 N2 C3 C2 0.2(2) .
C21 N2 C3 C2 -172.55(18) .
C1 N2 C3 C5 -178.0(2) .
C21 N2 C3 C5 9.2(3) .
C1 N1 C11 C13 -114.6(2) .
C2 N1 C11 C13 70.2(2) .
C1 N1 C11 C12 117.2(2) .
C2 N1 C11 C12 -58.1(3) .
C1 N2 C21 C23 132.75(19) .
C3 N2 C21 C23 -55.3(3) .
C1 N2 C21 C22 -100.0(2) .
C3 N2 C21 C22 71.9(2) .
